data_7115188
loop_
_publ_author_name
'Daniele, Stephane'
'Hitchcock, Peter B.'
'Lappert, Michael F.'

_publ_section_title
;
 meta- and para-Bis[zirconyl(IV)amino]cyclophanes; 1,3- or
 1,4-C6H4[N(SiMe3)]2 as bridging ligands&#x2020;
;
_journal_issue 18
_journal_name_full 'Chemical Communications'
_journal_page_first 1909
_journal_paper_doi 10.1039/a903921j
_journal_year 1999
_chemical_formula_structural '[{Zr(NMe2)2(p-Me3SiNC6H4NSiMe3)}2]'
_chemical_formula_sum 'C32 H68 N8 Si4 Zr2'
_chemical_formula_weight 859.74
_chemical_name_systematic
; 

 ? 

;
_space_group_IT_number 2
_symmetry_cell_setting triclinic
_symmetry_space_group_name_Hall '-P 1'
_symmetry_space_group_name_H-M 'P -1'
_atom_sites_solution_hydrogens geom
_atom_sites_solution_primary direct
_atom_sites_solution_secondary difmap
_audit_creation_method SHELXL
_cell_angle_alpha 69.17(6)
_cell_angle_beta 80.33(4)
_cell_angle_gamma 78.63(5)
_cell_formula_units_Z 1
_cell_length_a 9.005(4)
_cell_length_b 10.128(8)
_cell_length_c 13.168(9)
_cell_measurement_reflns_used 25
_cell_measurement_temperature 173(2)
_cell_measurement_theta_max 10
_cell_measurement_theta_min 7
_cell_volume 1094.1(13)
_computing_cell_refinement 'Enraf-Nonius CAD4'
_computing_data_collection 'Enraf-Nonius CAD4'
_computing_molecular_graphics 'CAMERON (Watkin and Pearce,1993)'
_computing_publication_material SHELXL-93
_computing_structure_refinement 'SHELXL-93 (Sheldrick, 1993)'
_computing_structure_solution 'SHELXS-86 (Sheldrick, 1990)'
_diffrn_ambient_temperature 173(2)
_diffrn_measurement_device ' Enraf-Nonius CAD4'
_diffrn_measurement_method \w--2\q
_diffrn_radiation_monochromator graphite
_diffrn_radiation_source 'fine-focus sealed tube'
_diffrn_radiation_type MoK\a
_diffrn_radiation_wavelength 0.71073
_diffrn_reflns_av_R_equivalents 0.0000
_diffrn_reflns_av_sigmaI/netI 0.0445
_diffrn_reflns_limit_h_max 12
_diffrn_reflns_limit_h_min 0
_diffrn_reflns_limit_k_max 14
_diffrn_reflns_limit_k_min -13
_diffrn_reflns_limit_l_max 18
_diffrn_reflns_limit_l_min -17
_diffrn_reflns_number 6379
_diffrn_reflns_theta_max 30.00
_diffrn_reflns_theta_min 2.18
_diffrn_standards_decay_% 0
_diffrn_standards_interval_time 120
_diffrn_standards_number 2
_exptl_absorpt_coefficient_mu 0.617
_exptl_absorpt_correction_T_max 1.00
_exptl_absorpt_correction_T_min 0.91
_exptl_absorpt_correction_type empirical
_exptl_crystal_density_diffrn 1.305
_exptl_crystal_F_000 452
_exptl_crystal_size_max 0.30
_exptl_crystal_size_mid 0.30
_exptl_crystal_size_min 0.30
_refine_diff_density_max 0.619
_refine_diff_density_min -0.703
_refine_diff_density_rms 0.076
_refine_ls_extinction_method none
_refine_ls_goodness_of_fit_all 1.061
_refine_ls_goodness_of_fit_obs 1.072
_refine_ls_hydrogen_treatment riding
_refine_ls_matrix_type full
_refine_ls_number_parameters 208
_refine_ls_number_reflns 6378
_refine_ls_number_restraints 0
_refine_ls_restrained_S_all 1.070
_refine_ls_restrained_S_obs 1.072
_refine_ls_R_factor_all 0.0389
_refine_ls_R_factor_obs 0.0312
_refine_ls_shift/esd_max 0.003
_refine_ls_shift/esd_mean 0.000
_refine_ls_structure_factor_coef Fsqd
_refine_ls_weighting_details 'w=1/[\s^2^(Fo^2^)+(0.0314P)^2^+0.4093P] where P=(Fo^2^+2Fc^2^)/3'
_refine_ls_weighting_scheme calc
_refine_ls_wR_factor_all 0.0820
_refine_ls_wR_factor_obs 0.0769
_reflns_number_observed 5617
_reflns_number_total 6379
_reflns_observed_criterion >2sigma(I)
_cod_data_source_file 903921j.txt
_cod_data_source_block DHL-4
_cod_depositor_comments
;
The following automatic conversions were performed:

'_refine_ls_weighting_scheme' value 'calc
w=1/[\s^2^(Fo^2^)+(0.0314P)^2^+0.4093P] where P=(Fo^2^+2Fc^2^)/3' was
changed to 'calc'. New tag '_refine_ls_weighting_details' was
created. The value of the new tag was set to
'w=1/[\s^2^(Fo^2^)+(0.0314P)^2^+0.4093P] where P=(Fo^2^+2Fc^2^)/3'.

Automatic conversion script
Id: cif_fix_values 3143 2015-03-26 13:38:13Z robertas 
;
_cod_original_cell_volume 1094.1(12)
_cod_original_sg_symbol_H-M P-1
_cod_database_code 7115188

loop_
_symmetry_equiv_pos_as_xyz
'x, y, z'
'-x, -y, -z'

loop_
_atom_site_aniso_label
_atom_site_aniso_U_11
_atom_site_aniso_U_22
_atom_site_aniso_U_33
_atom_site_aniso_U_23
_atom_site_aniso_U_13
_atom_site_aniso_U_12
Zr 0.01586(8) 0.01830(8) 0.01701(8) -0.00611(6) 0.00172(5) -0.00288(5)
Si1 0.0210(2) 0.0208(2) 0.0245(2) -0.0089(2) 0.0002(2) -0.0018(2)
Si2 0.0198(2) 0.0209(2) 0.0343(3) -0.0052(2) 0.0037(2) -0.0021(2)
N1 0.0187(7) 0.0201(7) 0.0230(7) -0.0039(6) 0.0023(5) -0.0037(5)
N2 0.0170(6) 0.0206(7) 0.0219(7) -0.0081(6) 0.0023(5) -0.0034(5)
N3 0.0212(7) 0.0251(8) 0.0265(8) -0.0039(6) 0.0050(6) -0.0058(6)
N4 0.0304(8) 0.0294(8) 0.0237(7) -0.0129(7) -0.0025(6) -0.0031(7)
C1 0.0160(7) 0.0174(7) 0.0226(8) -0.0048(6) 0.0004(6) -0.0008(6)
C2 0.0242(9) 0.0350(10) 0.0198(8) -0.0081(7) -0.0019(7) -0.0092(8)
C3 0.0211(8) 0.0371(10) 0.0234(8) -0.0095(8) -0.0016(7) -0.0108(7)
C4 0.0152(7) 0.0193(8) 0.0217(8) -0.0073(6) 0.0008(6) -0.0006(6)
C5 0.0261(9) 0.0325(10) 0.0240(8) -0.0142(8) 0.0021(7) -0.0110(7)
C6 0.0245(9) 0.0296(9) 0.0276(9) -0.0118(8) 0.0007(7) -0.0111(7)
C7 0.0437(13) 0.0303(11) 0.070(2) -0.0242(12) -0.0037(12) 0.0010(10)
C8 0.0282(11) 0.0351(12) 0.0534(14) -0.0065(10) -0.0132(10) 0.0011(9)
C9 0.0344(12) 0.0358(13) 0.063(2) -0.0043(12) 0.0249(12) 0.0007(10)
C10 0.0370(12) 0.0364(12) 0.064(2) -0.0181(12) -0.0229(12) 0.0071(10)
C11 0.0386(12) 0.0282(11) 0.0454(13) 0.0031(10) 0.0108(10) 0.0007(9)
C12 0.066(2) 0.0301(11) 0.0402(12) -0.0198(10) -0.0097(11) -0.0015(11)
C13 0.0295(11) 0.0349(12) 0.061(2) -0.0082(11) -0.0094(10) -0.0094(9)
C14 0.0445(13) 0.0468(14) 0.0325(11) -0.0067(10) 0.0181(10) -0.0078(11)
C15 0.151(4) 0.059(2) 0.059(2) -0.045(2) -0.059(2) 0.046(2)
C16 0.055(2) 0.060(2) 0.0413(13) -0.0294(13) -0.0225(12) 0.0140(13)

loop_
_atom_site_label
_atom_site_type_symbol
_atom_site_fract_x
_atom_site_fract_y
_atom_site_fract_z
_atom_site_U_iso_or_equiv
_atom_site_thermal_displace_type
_atom_site_occupancy
_atom_site_calc_flag
_atom_site_refinement_flags
Zr Zr -0.25331(2) -0.12459(2) 0.257168(13) 0.01738(5) Uani 1 d .
Si1 Si 0.04638(6) 0.45699(5) -0.26416(4) 0.02229(10) Uani 1 d .
Si2 Si -0.51658(6) 0.18553(6) 0.14896(5) 0.02707(12) Uani 1 d .
N1 N -0.3554(2) 0.0606(2) 0.14528(13) 0.0219(3) Uani 1 d .
N2 N 0.0934(2) 0.2732(2) -0.20526(12) 0.0200(3) Uani 1 d .
N3 N -0.4236(2) -0.2247(2) 0.35696(13) 0.0261(3) Uani 1 d .
N4 N -0.1538(2) -0.0712(2) 0.36135(13) 0.0270(3) Uani 1 d .
C1 C -0.2411(2) 0.1104(2) 0.05707(14) 0.0198(3) Uani 1 d .
C2 C -0.1183(2) 0.1621(2) 0.0732(2) 0.0260(4) Uani 1 d .
H2 H -0.1103(2) 0.1634(2) 0.1438(2) 0.031 Uiso 1 calc R
C3 C -0.0070(2) 0.2117(2) -0.0115(2) 0.0265(4) Uani 1 d .
H3 H 0.0766(2) 0.2447(2) 0.0026(2) 0.032 Uiso 1 calc R
C4 C -0.0156(2) 0.2139(2) -0.11619(14) 0.0192(3) Uani 1 d .
C5 C -0.1371(2) 0.1591(2) -0.1320(2) 0.0258(4) Uani 1 d .
H5 H -0.1446(2) 0.1569(2) -0.2025(2) 0.031 Uiso 1 calc R
C6 C -0.2469(2) 0.1079(2) -0.0472(2) 0.0260(4) Uani 1 d .
H6 H -0.3277(2) 0.0704(2) -0.0603(2) 0.031 Uiso 1 calc R
C7 C -0.4690(3) 0.3413(3) 0.1743(3) 0.0473(6) Uani 1 d .
H7A H -0.3925(3) 0.3856(3) 0.1163(3) 0.071 Uiso 1 calc R
H7B H -0.4283(3) 0.3089(3) 0.2451(3) 0.071 Uiso 1 calc R
H7C H -0.5611(3) 0.4113(3) 0.1749(3) 0.071 Uiso 1 calc R
C8 C -0.5999(3) 0.2586(3) 0.0161(2) 0.0409(5) Uani 1 d .
H8A H -0.5239(3) 0.3035(3) -0.0421(2) 0.061 Uiso 1 calc R
H8B H -0.6895(3) 0.3299(3) 0.0205(2) 0.061 Uiso 1 calc R
H8C H -0.6299(3) 0.1809(3) 0.0000(2) 0.061 Uiso 1 calc R
C9 C -0.6613(3) 0.1008(3) 0.2586(2) 0.0522(7) Uani 1 d .
H9A H -0.6181(3) 0.0622(3) 0.3287(2) 0.078 Uiso 1 calc R
H9B H -0.6912(3) 0.0232(3) 0.2422(2) 0.078 Uiso 1 calc R
H9C H -0.7509(3) 0.1722(3) 0.2627(2) 0.078 Uiso 1 calc R
C10 C -0.1385(3) 0.5000(3) -0.3230(2) 0.0449(6) Uani 1 d .
H10A H -0.2181(3) 0.4609(3) -0.2655(2) 0.067 Uiso 1 calc R
H10B H -0.1290(3) 0.4578(3) -0.3807(2) 0.067 Uiso 1 calc R
H10C H -0.1658(3) 0.6039(3) -0.3539(2) 0.067 Uiso 1 calc R
C11 C 0.1964(3) 0.5311(3) -0.3733(2) 0.0444(6) Uani 1 d .
H11A H 0.2110(3) 0.4837(3) -0.4283(2) 0.067 Uiso 1 calc R
H11B H 0.2921(3) 0.5147(3) -0.3416(2) 0.067 Uiso 1 calc R
H11C H 0.1655(3) 0.6339(3) -0.4079(2) 0.067 Uiso 1 calc R
C12 C 0.0229(3) 0.5497(3) -0.1622(2) 0.0436(6) Uani 1 d .
H12A H -0.0561(3) 0.5123(3) -0.1035(2) 0.065 Uiso 1 calc R
H12B H -0.0071(3) 0.6525(3) -0.1978(2) 0.065 Uiso 1 calc R
H12C H 0.1195(3) 0.5333(3) -0.1315(2) 0.065 Uiso 1 calc R
C13 C -0.5247(3) -0.2722(3) 0.3073(2) 0.0426(6) Uani 1 d .
H13A H -0.4937(3) -0.2467(3) 0.2285(2) 0.064 Uiso 1 calc R
H13B H -0.6293(3) -0.2262(3) 0.3198(2) 0.064 Uiso 1 calc R
H13C H -0.5198(3) -0.3761(3) 0.3398(2) 0.064 Uiso 1 calc R
C14 C -0.4649(3) -0.2601(3) 0.4735(2) 0.0457(6) Uani 1 d .
H14A H -0.3943(3) -0.2264(3) 0.5046(2) 0.069 Uiso 1 calc R
H14B H -0.4594(3) -0.3639(3) 0.5075(2) 0.069 Uiso 1 calc R
H14C H -0.5689(3) -0.2139(3) 0.4874(2) 0.069 Uiso 1 calc R
C15 C -0.1987(5) 0.0583(4) 0.3859(3) 0.0857(15) Uani 1 d .
H15A H -0.2843(5) 0.1157(4) 0.3452(3) 0.129 Uiso 1 calc R
H15B H -0.1128(5) 0.1123(4) 0.3648(3) 0.129 Uiso 1 calc R
H15C H -0.2297(5) 0.0359(4) 0.4644(3) 0.129 Uiso 1 calc R
C16 C -0.0284(3) -0.1541(3) 0.4214(2) 0.0500(7) Uani 1 d .
H16A H 0.0031(3) -0.2434(3) 0.4052(2) 0.075 Uiso 1 calc R
H16B H -0.0598(3) -0.1758(3) 0.4999(2) 0.075 Uiso 1 calc R
H16C H 0.0571(3) -0.0997(3) 0.4003(2) 0.075 Uiso 1 calc R

loop_
_atom_type_symbol
_atom_type_description
_atom_type_scat_dispersion_real
_atom_type_scat_dispersion_imag
_atom_type_scat_source
C C 0.0033 0.0016 'International Tables Vol C Tables 4.2.6.8 and 6.1.1.4'
H H 0.0000 0.0000 'International Tables Vol C Tables 4.2.6.8 and 6.1.1.4'
N N 0.0061 0.0033 'International Tables Vol C Tables 4.2.6.8 and 6.1.1.4'
Si Si 0.0817 0.0704 'International Tables Vol C Tables 4.2.6.8 and 6.1.1.4'
Zr Zr -2.9673 0.5597 'International Tables Vol C Tables 4.2.6.8 and 6.1.1.4'

loop_
_geom_angle_atom_site_label_1
_geom_angle_atom_site_label_2
_geom_angle_atom_site_label_3
_geom_angle
_geom_angle_site_symmetry_1
_geom_angle_site_symmetry_3
N3 Zr N4 102.11(9) . .
N3 Zr N1 106.90(9) . .
N4 Zr N1 109.34(9) . .
N3 Zr N2 109.03(8) . 2
N4 Zr N2 106.63(8) . 2
N1 Zr N2 121.21(8) . 2
N3 Zr C1 134.04(7) . .
N4 Zr C1 105.14(8) . .
N1 Zr C1 28.58(6) . .
N2 Zr C1 97.70(8) 2 .
N2 Si1 C11 110.73(11) . .
N2 Si1 C12 111.86(11) . .
C11 Si1 C12 107.90(14) . .
N2 Si1 C10 110.03(11) . .
C11 Si1 C10 109.32(14) . .
C12 Si1 C10 106.89(13) . .
N1 Si2 C9 109.38(11) . .
N1 Si2 C8 111.56(11) . .
C9 Si2 C8 109.09(14) . .
N1 Si2 C7 110.76(11) . .
C9 Si2 C7 109.77(15) . .
C8 Si2 C7 106.22(14) . .
C1 N1 Si2 114.31(13) . .
C1 N1 Zr 107.27(12) . .
Si2 N1 Zr 135.83(10) . .
C4 N2 Si1 112.13(13) . .
C4 N2 Zr 115.31(12) . 2
Si1 N2 Zr 131.54(9) . 2
C13 N3 C14 111.5(2) . .
C13 N3 Zr 117.1(2) . .
C14 N3 Zr 131.4(2) . .
C15 N4 C16 108.9(2) . .
C15 N4 Zr 124.4(2) . .
C16 N4 Zr 126.7(2) . .
C2 C1 C6 117.3(2) . .
C2 C1 N1 120.7(2) . .
C6 C1 N1 122.0(2) . .
C2 C1 Zr 97.84(13) . .
C6 C1 Zr 126.86(14) . .
N1 C1 Zr 44.15(9) . .
C3 C2 C1 121.5(2) . .
C4 C3 C2 121.1(2) . .
C3 C4 C5 117.4(2) . .
C3 C4 N2 121.4(2) . .
C5 C4 N2 121.1(2) . .
C6 C5 C4 121.3(2) . .
C5 C6 C1 121.2(2) . .

loop_
_geom_bond_atom_site_label_1
_geom_bond_atom_site_label_2
_geom_bond_distance
_geom_bond_site_symmetry_2
Zr N3 2.024(2) .
Zr N4 2.027(2) .
Zr N1 2.085(2) .
Zr N2 2.086(2) 2
Zr C1 2.858(3) .
Si1 N2 1.738(2) .
Si1 C11 1.853(3) .
Si1 C12 1.858(3) .
Si1 C10 1.863(3) .
Si2 N1 1.733(2) .
Si2 C9 1.856(3) .
Si2 C8 1.863(3) .
Si2 C7 1.864(3) .
N1 C1 1.432(2) .
N2 C4 1.430(2) .
N2 Zr 2.086(2) 2
N3 C13 1.444(3) .
N3 C14 1.446(3) .
N4 C15 1.427(3) .
N4 C16 1.435(3) .
C1 C2 1.388(3) .
C1 C6 1.392(3) .
C2 C3 1.387(3) .
C3 C4 1.386(3) .
C4 C5 1.395(3) .
C5 C6 1.383(3) .
